data_9016350
loop_
_publ_author_name
'Armstrong, J. A.'
'Friis, H.'
'Lieb, A.'
'Finch, A. A.'
'Weller, M. T.'

_publ_section_title
;
 Combined single-crystal X-ray and neutron powder diffraction structure analysis
 exemplified through full structure determinations of
 framework and layer beryllate minerals
;
_journal_name_full 'American Mineralogist'
_journal_page_first 519
_journal_page_last 526
_journal_paper_doi 10.2138/am.2010.3276
_journal_volume 95
_journal_year 2010
_chemical_compound_source 'Kvanefjeld, Ilimaussaq alkaline complex, South Greenland'
_chemical_formula_sum 'Be H7.532 Na2 O13.766 Si4'
_chemical_name_mineral Nabesite
_space_group_IT_number 19
_symmetry_space_group_name_Hall 'P 2ac 2ab'
_symmetry_space_group_name_H-M 'P 21 21 21'
_cell_angle_alpha 90
_cell_angle_beta 90
_cell_angle_gamma 90
_cell_formula_units_Z 4
_cell_length_a 9.7128
_cell_length_b 10.1352
_cell_length_c 11.8919
_cell_volume 1170.653
_database_code_amcsd 0005041
_exptl_crystal_density_diffrn 2.242
_cod_original_cell_volume 1170.652
_cod_original_formula_sum 'Na2 Be Si4 O13.766 H7.532'
_cod_database_code 9016350

loop_
_space_group_symop_operation_xyz
x,y,z
-x,1/2+y,1/2-z
1/2+x,1/2-y,-z
1/2-x,-y,1/2+z

loop_
_atom_site_aniso_label
_atom_site_aniso_U_11
_atom_site_aniso_U_22
_atom_site_aniso_U_33
_atom_site_aniso_U_12
_atom_site_aniso_U_13
_atom_site_aniso_U_23
Na1 0.01020 0.01270 0.01440 0.00190 -0.00140 -0.00380
Na2 0.01760 0.01240 0.01800 0.00050 -0.00160 0.00090
Be1 0.00610 0.00740 0.00700 0.00100 -0.00180 0.00050
Si1 0.00550 0.00490 0.00660 0.00038 -0.00050 0.00040
Si2 0.00580 0.00470 0.00670 -0.00062 -0.00018 -0.00040
Si3 0.00560 0.00490 0.00670 0.00025 -0.00010 -0.00018
Si4 0.00570 0.00480 0.00670 -0.00071 -0.00020 0.00014
O1 0.00690 0.00660 0.00790 0.00140 -0.00120 -0.00040
O2 0.01100 0.00590 0.00930 0.00010 -0.00010 0.00080
O3 0.00710 0.00900 0.00790 -0.00010 0.00000 0.00080
O4 0.00800 0.00600 0.00680 0.00030 -0.00050 -0.00020
O5 0.00770 0.00510 0.00840 -0.00090 -0.00100 0.00010
O6 0.00720 0.01040 0.00860 0.00020 -0.00020 -0.00180
O7 0.00780 0.00550 0.00670 0.00010 -0.00010 -0.00030
O8 0.00710 0.00730 0.00820 0.00120 -0.00060 0.00000
O9 0.00820 0.00670 0.00930 -0.00050 0.00110 -0.00050
O10 0.00900 0.00770 0.00850 -0.00180 -0.00140 0.00030
Ow1 0.01100 0.00390 0.00450 0.00350 -0.00270 -0.00080
Ow2 0.01490 0.00650 0.00770 0.00060 -0.00210 -0.00160
Ow3 0.01360 0.01270 0.01270 -0.00320 -0.00240 0.00070
Ow4 0.01090 0.00740 0.01100 0.00250 0.00020 0.00590

loop_
_atom_site_label
_atom_site_fract_x
_atom_site_fract_y
_atom_site_fract_z
_atom_site_occupancy
_atom_site_U_iso_or_equiv
_atom_site_type_symbol
_atom_site_attached_hydrogens
Na1 0.02305 0.19135 0.81969 1.00000 0.01240 Na 0
Na2 0.36397 0.25068 0.74081 1.00000 0.01603 Na 0
Be1 0.24190 0.26310 0.25732 1.00000 0.00681 Be 0
Si1 0.07752 0.35377 0.06705 1.00000 0.00566 Si 0
Si2 0.40206 0.36422 0.44736 1.00000 0.00574 Si 0
Si3 0.28527 0.14862 0.03361 1.00000 0.00577 Si 0
Si4 0.20469 0.14805 0.48034 1.00000 0.00574 Si 0
O1 0.11450 0.34306 0.19655 1.00000 0.00713 O 0
O2 0.11804 0.49547 0.01178 1.00000 0.00873 O 0
O3 -0.08718 0.33002 0.05361 1.00000 0.00797 O 0
O4 0.15832 0.24267 -0.00831 1.00000 0.00693 O 0
O5 0.34677 0.36601 0.32177 1.00000 0.00707 O 0
O6 0.56498 0.32750 0.44779 1.00000 0.00871 O 0
O7 0.31877 0.25543 0.52376 1.00000 0.00667 O 0
O8 0.32601 0.18187 0.15891 1.00000 0.00755 O 0
O9 0.23591 -0.00391 0.01777 1.00000 0.00805 O 0
O10 0.18103 0.15696 0.34853 1.00000 0.00840 O 0
Ow1 0.21315 0.07221 0.76340 0.93100 0.00648 O 0
Ow2 0.15355 0.37184 0.74025 0.95300 0.00968 O 0
Ow3 -0.06814 0.02190 0.95231 0.95100 0.01300 O 0
Ow4 0.47553 0.43982 0.80646 0.93100 0.00976 O 0
H1 0.25000 0.00300 0.80700 0.93100 0.05500 H 0
H2 0.18100 0.03000 0.69830 0.93100 0.07600 H 0
H3 0.15800 0.45140 0.78100 0.95300 0.05500 H 0
H4 0.09900 0.38400 0.67570 0.95300 0.09200 H 0
H5 -0.15770 0.02100 -0.01800 0.95100 0.07900 H 0
H6 -0.01500 0.01800 1.01800 0.95100 0.11600 H 0
H7 0.44200 0.51720 0.77270 0.93100 0.02500 H 0
H8 0.55240 0.42600 0.76010 0.93100 0.05100 H 0

loop_
_cod_changelog_entry_id
_cod_changelog_entry_author
_cod_changelog_entry_date
_cod_changelog_entry_text
1
;cod-tools version 3.8.0
Id: cif_guess_AMCSD_atom_types 9581 2023-05-17 12:35:41Z saulius
;
2023-05-18T08:46:09+03:00
;Derived atom types and hydrogen counts
from atom names that follow the AMCSD naming convention
(Wat == water, O-H == hydroxyl).
;

loop_
_cod_related_entry_id
_cod_related_entry_database
_cod_related_entry_code
1 AMCSD 0005041
